data_7051878
loop_
_publ_author_name
'Burchell, Tara J.'
'Enright, Gary D.'
'Ripmeester, John A.'

_publ_section_title
;
 Guest capture, storage and removal in the TATM host framework: a
 single-crystal study
;
_journal_issue 5
_journal_name_full 'New Journal of Chemistry'
_journal_page_first 864
_journal_paper_doi 10.1039/b718592h
_journal_volume 32
_journal_year 2008
_chemical_formula_moiety '2(C19H16O3S3) 0.26(C2H4Cl2)'
_chemical_formula_sum 'C38.52 H33.03 Cl0.52 O6 S6'
_chemical_formula_weight 802.71
_chemical_name_systematic
;
?
;
_space_group_IT_number 2
_symmetry_cell_setting triclinic
_symmetry_space_group_name_Hall '-P 1'
_symmetry_space_group_name_H-M 'P -1'
_atom_sites_solution_hydrogens geom
_atom_sites_solution_primary direct
_atom_sites_solution_secondary difmap
_audit_creation_method SHELXL-97
_cell_angle_alpha 96.507(6)
_cell_angle_beta 105.889(6)
_cell_angle_gamma 96.037(6)
_cell_formula_units_Z 1
_cell_length_a 7.925(3)
_cell_length_b 10.805(5)
_cell_length_c 11.946(5)
_cell_measurement_reflns_used 3225
_cell_measurement_temperature 125(2)
_cell_measurement_theta_max 23.21
_cell_measurement_theta_min 2.70
_cell_volume 967.5(7)
_computing_cell_refinement 'SAINT (Bruker 2001)'
_computing_data_collection SMART
_computing_data_reduction 'SAINT (Bruker 2001)'
_computing_structure_refinement 'SHELXL-97 (Sheldrick, 1997)'
_computing_structure_solution 'SHELXS-97 (Sheldrick, 1990)'
_diffrn_ambient_temperature 125(2)
_diffrn_measured_fraction_theta_full 0.999
_diffrn_measured_fraction_theta_max 0.999
_diffrn_measurement_device_type 'Bruker SMART 1000 CCD'
_diffrn_measurement_method '/w scans'
_diffrn_radiation_monochromator graphite
_diffrn_radiation_source 'fine-focus sealed tube'
_diffrn_radiation_type MoK\a
_diffrn_radiation_wavelength 0.71073
_diffrn_reflns_av_R_equivalents 0.0731
_diffrn_reflns_av_sigmaI/netI 0.0867
_diffrn_reflns_limit_h_max 8
_diffrn_reflns_limit_h_min -8
_diffrn_reflns_limit_k_max 11
_diffrn_reflns_limit_k_min -11
_diffrn_reflns_limit_l_max 13
_diffrn_reflns_limit_l_min -13
_diffrn_reflns_number 8231
_diffrn_reflns_theta_full 23.26
_diffrn_reflns_theta_max 23.26
_diffrn_reflns_theta_min 1.79
_diffrn_standards_number 0
_exptl_absorpt_coefficient_mu 0.434
_exptl_absorpt_correction_T_max 0.9661
_exptl_absorpt_correction_T_min 0.8735
_exptl_absorpt_correction_type multi-scan
_exptl_absorpt_process_details SADABS
_exptl_crystal_colour 'pale yellow'
_exptl_crystal_density_diffrn 1.378
_exptl_crystal_density_method 'not measured'
_exptl_crystal_description plate
_exptl_crystal_F_000 417
_exptl_crystal_size_max 0.32
_exptl_crystal_size_mid 0.16
_exptl_crystal_size_min 0.08
_refine_diff_density_max 0.767
_refine_diff_density_min -0.538
_refine_diff_density_rms 0.122
_refine_ls_extinction_method none
_refine_ls_goodness_of_fit_ref 1.073
_refine_ls_hydrogen_treatment constr
_refine_ls_matrix_type full
_refine_ls_number_parameters 243
_refine_ls_number_reflns 2769
_refine_ls_number_restraints 158
_refine_ls_restrained_S_all 1.104
_refine_ls_R_factor_all 0.1206
_refine_ls_R_factor_gt 0.0872
_refine_ls_shift/su_max 0.000
_refine_ls_shift/su_mean 0.000
_refine_ls_structure_factor_coef Fsqd
_refine_ls_weighting_details 'calc w=1/[\s^2^(Fo^2^)+(0.1001P)^2^+5.0402P] where P=(Fo^2^+2Fc^2^)/3'
_refine_ls_weighting_scheme calc
_refine_ls_wR_factor_gt 0.2038
_refine_ls_wR_factor_ref 0.2183
_reflns_number_gt 1966
_reflns_number_total 2769
_reflns_threshold_expression >2sigma(I)
_cod_data_source_file b718592h.txt
_cod_data_source_block 2a
_cod_original_cell_volume 967.6(7)
_cod_database_code 7051878

loop_
_symmetry_equiv_pos_as_xyz
'x, y, z'
'-x, -y, -z'

loop_
_atom_site_label
_atom_site_type_symbol
_atom_site_fract_x
_atom_site_fract_y
_atom_site_fract_z
_atom_site_U_iso_or_equiv
_atom_site_adp_type
_atom_site_occupancy
_atom_site_symmetry_multiplicity
_atom_site_calc_flag
_atom_site_refinement_flags
_atom_site_disorder_assembly
_atom_site_disorder_group
S1 S 0.2512(2) 0.04136(17) 0.49101(17) 0.0182(5) Uani 1 1 d U . .
S2 S 0.9213(2) 0.33012(17) 0.34436(17) 0.0200(5) Uani 1 1 d U . .
S3 S 0.0902(3) 0.3011(2) -0.00007(18) 0.0283(6) Uani 1 1 d U . .
C9 C 0.6881(9) 0.4760(7) 0.3437(6) 0.0153(16) Uani 1 1 d U . .
H9 H 0.6313 0.5491 0.3447 0.018 Uiso 1 1 calc R . .
O1 O 0.4399(7) 0.0345(5) 0.7417(5) 0.0282(13) Uani 1 1 d U . .
O2 O 1.1447(6) 0.5671(5) 0.3520(4) 0.0231(12) Uani 1 1 d U . .
O3 O 0.0326(8) 0.0729(5) -0.1706(5) 0.0408(16) Uani 1 1 d U . .
C1 C 0.4072(9) 0.3242(7) 0.3305(6) 0.0149(16) Uani 1 1 d U . .
H1 H 0.3693 0.4035 0.3609 0.018 Uiso 1 1 calc R . .
C2 C 0.3771(9) 0.2263(6) 0.4091(6) 0.0150(16) Uani 1 1 d U . .
C3 C 0.4775(9) 0.2377(7) 0.5267(6) 0.0157(16) Uani 1 1 d U . .
H3 H 0.5728 0.3035 0.5633 0.019 Uiso 1 1 calc R . .
C4 C 0.4258(9) 0.1456(6) 0.5835(6) 0.0159(16) Uani 1 1 d U . .
C5 C 0.2493(10) 0.1242(7) 0.3788(6) 0.0175(17) Uani 1 1 d U . .
H5 H 0.1674 0.1017 0.3026 0.021 Uiso 1 1 calc R . .
C6 C 0.4982(10) 0.1251(7) 0.7050(7) 0.0212(18) Uani 1 1 d U . .
C7 C 0.6451(13) 0.2178(9) 0.7835(8) 0.047(3) Uani 1 1 d U . .
H7A H 0.6228 0.2373 0.8599 0.071 Uiso 1 1 calc R . .
H7B H 0.6533 0.2949 0.7482 0.071 Uiso 1 1 calc R . .
H7C H 0.7566 0.1827 0.7946 0.071 Uiso 1 1 calc R . .
C8 C 0.6013(9) 0.3535(6) 0.3394(6) 0.0146(16) Uani 1 1 d U . .
C10 C 0.8625(9) 0.4786(7) 0.3462(6) 0.0165(16) Uani 1 1 d U . .
C11 C 0.7131(9) 0.2669(7) 0.3394(6) 0.0179(17) Uani 1 1 d U . .
H11 H 0.6787 0.1794 0.3369 0.021 Uiso 1 1 calc R . .
C12 C 0.9937(10) 0.5838(7) 0.3510(6) 0.0185(17) Uani 1 1 d U . .
C13 C 0.9404(11) 0.7123(7) 0.3496(7) 0.030(2) Uani 1 1 d U . .
H13A H 1.0465 0.7753 0.3691 0.045 Uiso 1 1 calc R . .
H13B H 0.8754 0.7277 0.4076 0.045 Uiso 1 1 calc R . .
H13C H 0.8642 0.7183 0.2711 0.045 Uiso 1 1 calc R . .
C14 C 0.2980(9) 0.2869(6) 0.2019(6) 0.0157(16) Uani 1 1 d U . .
C15 C 0.2980(9) 0.1758(7) 0.1296(6) 0.0160(16) Uani 1 1 d U . .
H15 H 0.3652 0.1116 0.1564 0.019 Uiso 1 1 calc R . .
C16 C 0.1935(10) 0.1682(7) 0.0181(6) 0.0206(18) Uani 1 1 d U . .
C17 C 0.1906(10) 0.3638(7) 0.1422(7) 0.0252(19) Uani 1 1 d U . .
H17 H 0.1741 0.4435 0.1769 0.030 Uiso 1 1 calc R . .
C18 C 0.1474(10) 0.0637(7) -0.0794(7) 0.0224(18) Uani 1 1 d U . .
C19 C 0.2342(11) -0.0488(7) -0.0659(7) 0.029(2) Uani 1 1 d U . .
H19A H 0.1556 -0.1215 -0.1175 0.043 Uiso 1 1 calc R . .
H19B H 0.2600 -0.0638 0.0161 0.043 Uiso 1 1 calc R . .
H19C H 0.3450 -0.0367 -0.0873 0.043 Uiso 1 1 calc R . .
Cl1 Cl 0.2936(12) 0.6096(8) 0.9445(8) 0.040(4) Uani 0.258(9) 1 d PDU A 1
C32 C 0.441(5) 0.498(4) 0.9383(10) 0.076(14) Uiso 0.258(9) 1 d PD . 1
H32A H 0.3731 0.4124 0.9084 0.091 Uiso 0.258(9) 1 calc PR A 1
H32B H 0.5121 0.5185 0.8850 0.091 Uiso 0.258(9) 1 calc PR A 1

loop_
_atom_site_aniso_label
_atom_site_aniso_U_11
_atom_site_aniso_U_22
_atom_site_aniso_U_33
_atom_site_aniso_U_23
_atom_site_aniso_U_13
_atom_site_aniso_U_12
S1 0.0077(9) 0.0185(10) 0.0280(10) -0.0017(7) 0.0083(8) -0.0022(7)
S2 0.0075(9) 0.0208(10) 0.0319(11) 0.0009(8) 0.0076(8) 0.0016(7)
S3 0.0170(10) 0.0328(11) 0.0297(11) 0.0014(8) -0.0010(8) 0.0035(8)
C9 0.014(2) 0.016(2) 0.016(2) 0.0014(17) 0.0046(18) 0.0027(17)
O1 0.027(2) 0.027(2) 0.031(2) 0.0066(16) 0.0098(16) 0.0024(16)
O2 0.0170(19) 0.025(2) 0.027(2) 0.0001(15) 0.0089(16) -0.0006(15)
O3 0.040(2) 0.040(2) 0.039(2) 0.0053(17) 0.0063(17) 0.0025(17)
C1 0.013(2) 0.015(2) 0.017(2) 0.0013(17) 0.0047(17) 0.0029(17)
C2 0.012(2) 0.017(2) 0.018(2) 0.0003(17) 0.0068(18) 0.0022(17)
C3 0.014(2) 0.016(2) 0.017(2) -0.0010(17) 0.0058(18) 0.0025(17)
C4 0.013(2) 0.017(2) 0.018(2) 0.0000(17) 0.0057(18) 0.0033(17)
C5 0.015(2) 0.018(2) 0.018(2) 0.0001(17) 0.0052(18) 0.0024(18)
C6 0.019(2) 0.021(2) 0.024(2) 0.0028(18) 0.0074(18) 0.0016(18)
C7 0.047(3) 0.048(3) 0.045(3) 0.011(2) 0.012(2) 0.001(2)
C8 0.013(2) 0.016(2) 0.014(2) 0.0005(17) 0.0040(17) 0.0021(17)
C10 0.015(2) 0.018(2) 0.017(2) 0.0000(17) 0.0062(18) 0.0015(18)
C11 0.016(2) 0.018(2) 0.019(2) 0.0027(18) 0.0057(18) 0.0006(18)
C12 0.016(2) 0.020(2) 0.019(2) -0.0005(18) 0.0073(18) 0.0006(18)
C13 0.029(3) 0.029(3) 0.032(3) 0.0032(18) 0.0111(19) 0.0003(18)
C14 0.013(2) 0.018(2) 0.017(2) 0.0024(17) 0.0059(18) 0.0015(17)
C15 0.013(2) 0.018(2) 0.017(2) 0.0026(17) 0.0055(18) -0.0001(17)
C16 0.018(2) 0.022(2) 0.022(2) 0.0028(18) 0.0066(18) 0.0005(18)
C17 0.024(2) 0.025(2) 0.027(2) 0.0041(18) 0.0074(18) 0.0015(18)
C18 0.022(2) 0.024(2) 0.022(2) 0.0046(18) 0.0064(18) 0.0003(18)
C19 0.028(3) 0.030(3) 0.028(3) 0.0024(18) 0.0094(19) 0.0028(19)
Cl1 0.039(4) 0.042(4) 0.041(4) 0.0050(19) 0.010(2) 0.0121(19)

loop_
_atom_type_symbol
_atom_type_description
_atom_type_scat_dispersion_real
_atom_type_scat_dispersion_imag
_atom_type_scat_source
C C 0.0033 0.0016 'International Tables Vol C Tables 4.2.6.8 and 6.1.1.4'
H H 0.0000 0.0000 'International Tables Vol C Tables 4.2.6.8 and 6.1.1.4'
O O 0.0106 0.0060 'International Tables Vol C Tables 4.2.6.8 and 6.1.1.4'
S S 0.1246 0.1234 'International Tables Vol C Tables 4.2.6.8 and 6.1.1.4'
Cl Cl 0.1484 0.1585 'International Tables Vol C Tables 4.2.6.8 and 6.1.1.4'

loop_
_geom_angle_atom_site_label_1
_geom_angle_atom_site_label_2
_geom_angle_atom_site_label_3
_geom_angle
_geom_angle_site_symmetry_1
_geom_angle_site_symmetry_3
_geom_angle_publ_flag
C5 S1 C4 91.0(4) . . ?
C11 S2 C10 91.4(4) . . ?
C17 S3 C16 91.1(4) . . ?
C10 C9 C8 113.2(6) . . ?
C8 C1 C14 110.2(6) . . ?
C8 C1 C2 111.1(6) . . ?
C14 C1 C2 113.6(6) . . ?
C5 C2 C3 111.5(6) . . ?
C5 C2 C1 126.4(6) . . ?
C3 C2 C1 122.0(6) . . ?
C4 C3 C2 113.4(6) . . ?
C3 C4 C6 129.4(7) . . ?
C3 C4 S1 111.1(5) . . ?
C6 C4 S1 119.4(5) . . ?
C2 C5 S1 112.9(6) . . ?
O1 C6 C4 121.3(7) . . ?
O1 C6 C7 120.3(7) . . ?
C4 C6 C7 118.4(7) . . ?
C11 C8 C9 111.1(6) . . ?
C11 C8 C1 125.1(6) . . ?
C9 C8 C1 123.8(6) . . ?
C9 C10 C12 129.8(7) . . ?
C9 C10 S2 110.9(5) . . ?
C12 C10 S2 119.2(5) . . ?
C8 C11 S2 113.3(5) . . ?
O2 C12 C10 120.3(7) . . ?
O2 C12 C13 120.7(7) . . ?
C10 C12 C13 118.9(7) . . ?
C17 C14 C15 111.7(7) . . ?
C17 C14 C1 122.5(7) . . ?
C15 C14 C1 125.8(6) . . ?
C16 C15 C14 113.7(7) . . ?
C15 C16 C18 129.8(7) . . ?
C15 C16 S3 110.9(5) . . ?
C18 C16 S3 119.1(6) . . ?
C14 C17 S3 112.6(6) . . ?
O3 C18 C19 121.8(7) . . ?
O3 C18 C16 118.4(7) . . ?
C19 C18 C16 119.8(7) . . ?
C32 C32 Cl1 107.2(13) 2_667 . ?

loop_
_geom_bond_atom_site_label_1
_geom_bond_atom_site_label_2
_geom_bond_distance
_geom_bond_site_symmetry_2
_geom_bond_publ_flag
S1 C5 1.692(7) . ?
S1 C4 1.719(7) . ?
S2 C11 1.701(7) . ?
S2 C10 1.716(7) . ?
S3 C17 1.693(8) . ?
S3 C16 1.732(8) . ?
C9 C10 1.372(10) . ?
C9 C8 1.415(10) . ?
O1 C6 1.216(9) . ?
O2 C12 1.227(9) . ?
O3 C18 1.235(9) . ?
C1 C8 1.509(10) . ?
C1 C14 1.527(10) . ?
C1 C2 1.533(10) . ?
C2 C5 1.360(10) . ?
C2 C3 1.396(10) . ?
C3 C4 1.356(10) . ?
C4 C6 1.459(10) . ?
C6 C7 1.477(12) . ?
C8 C11 1.355(10) . ?
C10 C12 1.443(10) . ?
C12 C13 1.494(11) . ?
C14 C17 1.368(10) . ?
C14 C15 1.397(10) . ?
C15 C16 1.351(10) . ?
C16 C18 1.466(11) . ?
C18 C19 1.462(11) . ?
Cl1 C32 1.775(11) . ?
C32 C32 1.509(11) 2_667 ?
